data_7720641
loop_
_publ_author_name
'Akintola, Oluseun'
'Lima, Sudhir'
'Seifert, Michael'
'Kintzel, Benjamin'
'G&#xf6;rls, Helmar'
'Dinda, Rupam'
'Plass, Winfried'

_publ_section_title
;
 Spin dynamics and long phase-memory times in structurally distinct
 non-oxido vanadium(IV) complexes with rigid ligand frameworks relevant to
 molecular qubits.
;
_journal_issue 14
_journal_name_full 'Dalton transactions (Cambridge, England : 2003)'
_journal_page_first 5541
_journal_page_last 5552
_journal_paper_doi 10.1039/d5dt02909k
_journal_volume 55
_journal_year 2026
_chemical_formula_moiety 'C38 H28 N4 O8 V, 3(C2 H3 N)'
_chemical_formula_sum 'C44 H37 N7 O8 V'
_chemical_formula_weight 842.74
_space_group_crystal_system triclinic
_space_group_IT_number 2
_space_group_name_Hall '-P 1'
_space_group_name_H-M_alt 'P -1'
_atom_sites_solution_hydrogens mixed
_atom_sites_solution_primary direct
_atom_sites_solution_secondary difmap
_audit_creation_method SHELXL-2018/3
_audit_update_record
;
2025-11-28 deposited with the CCDC.	2026-03-09 downloaded from the CCDC.
;
_cell_angle_alpha 98.611(2)
_cell_angle_beta 113.344(2)
_cell_angle_gamma 96.243(2)
_cell_formula_units_Z 2
_cell_length_a 13.0207(4)
_cell_length_b 13.1077(5)
_cell_length_c 13.4400(5)
_cell_measurement_reflns_used 23321
_cell_measurement_temperature 133(2)
_cell_measurement_theta_max 27.483
_cell_measurement_theta_min 1.733
_cell_volume 2046.32(13)
_computing_cell_refinement DENZO
_computing_data_collection COLLECT
_computing_data_reduction DENZO
_computing_molecular_graphics SHELXTL/PC
_computing_publication_material 'SHELXL-2018/3 (Sheldrick, 2018)'
_computing_structure_refinement 'SHELXL-2018/3 (Sheldrick, 2018)'
_computing_structure_solution 'SHELXS-97 (Sheldrick, 2008)'
_diffrn_ambient_temperature 133(2)
_diffrn_measured_fraction_theta_full 0.995
_diffrn_measured_fraction_theta_max 0.990
_diffrn_measurement_device_type KappaCCD
_diffrn_measurement_method 'phi + omega - scans'
_diffrn_radiation_type MoK\a
_diffrn_radiation_wavelength 0.71073
_diffrn_reflns_av_R_equivalents 0.0375
_diffrn_reflns_av_unetI/netI 0.0592
_diffrn_reflns_Laue_measured_fraction_full 0.995
_diffrn_reflns_Laue_measured_fraction_max 0.990
_diffrn_reflns_limit_h_max 16
_diffrn_reflns_limit_h_min -16
_diffrn_reflns_limit_k_max 17
_diffrn_reflns_limit_k_min -17
_diffrn_reflns_limit_l_max 17
_diffrn_reflns_limit_l_min -17
_diffrn_reflns_number 23321
_diffrn_reflns_point_group_measured_fraction_full 0.995
_diffrn_reflns_point_group_measured_fraction_max 0.990
_diffrn_reflns_theta_full 25.242
_diffrn_reflns_theta_max 27.483
_diffrn_reflns_theta_min 1.733
_exptl_absorpt_coefficient_mu 0.306
_exptl_absorpt_correction_T_max 0.7456
_exptl_absorpt_correction_T_min 0.6933
_exptl_absorpt_correction_type multi-scan
_exptl_absorpt_process_details
; 
 SADABS 2016/2: Krause, L., Herbst-Irmer, R., Sheldrick G.M. & Stalke D., 
 J. Appl. Cryst. 48 (2015) 3-10 
;
_exptl_crystal_colour brown
_exptl_crystal_density_diffrn 1.368
_exptl_crystal_density_method 'not measured'
_exptl_crystal_description prism
_exptl_crystal_F_000 874
_exptl_crystal_size_max 0.074
_exptl_crystal_size_mid 0.072
_exptl_crystal_size_min 0.068
_refine_diff_density_max 0.596
_refine_diff_density_min -0.397
_refine_diff_density_rms 0.075
_refine_ls_extinction_method none
_refine_ls_goodness_of_fit_ref 1.065
_refine_ls_hydrogen_treatment mixed
_refine_ls_matrix_type full
_refine_ls_number_parameters 583
_refine_ls_number_reflns 9280
_refine_ls_number_restraints 75
_refine_ls_restrained_S_all 1.062
_refine_ls_R_factor_all 0.0870
_refine_ls_R_factor_gt 0.0661
_refine_ls_shift/su_max 0.012
_refine_ls_shift/su_mean 0.000
_refine_ls_structure_factor_coef Fsqd
_refine_ls_weighting_details 'w=1/[\s^2^(Fo^2^)+(0.0384P)^2^+4.0250P] where P=(Fo^2^+2Fc^2^)/3'
_refine_ls_weighting_scheme calc
_refine_ls_wR_factor_gt 0.1401
_refine_ls_wR_factor_ref 0.1521
_reflns_Friedel_coverage 0.000
_reflns_number_gt 7450
_reflns_number_total 9280
_reflns_threshold_expression 'I > 2\s(I)'
_cod_data_source_file d5dt02909k2.cif
_cod_data_source_block FO7467_2
_cod_depositor_comments 'Adding full bibliography for 7720640--7720641.cif.'
_cod_original_cell_volume 2046.31(13)
_cod_database_code 7720641
_shelx_shelxl_version_number 2018/3
_shelx_space_group_comment
; 
The symmetry employed for this shelxl refinement is uniquely defined 
by the following loop, which should always be used as a source of 
symmetry information in preference to the above space-group names. 
They are only intended as comments. 
;
_shelx_estimated_absorpt_t_min 0.978
_shelx_estimated_absorpt_t_max 0.980

loop_
_space_group_symop_operation_xyz
'x, y, z'
'-x, -y, -z'

loop_
_atom_site_label
_atom_site_type_symbol
_atom_site_fract_x
_atom_site_fract_y
_atom_site_fract_z
_atom_site_U_iso_or_equiv
_atom_site_adp_type
_atom_site_occupancy
_atom_site_site_symmetry_order
_atom_site_calc_flag
_atom_site_refinement_flags_posn
_atom_site_refinement_flags_adp
_atom_site_refinement_flags_occupancy
_atom_site_disorder_assembly
_atom_site_disorder_group
V1 V 0.36270(4) 0.60439(3) 0.84534(4) 0.01595(12) Uani 1 1 d . . . . .
O1 O 0.27105(16) 0.51846(13) 0.90075(16) 0.0186(4) Uani 1 1 d . . . . .
O2 O 0.49537(16) 0.65756(14) 0.83931(16) 0.0207(4) Uani 1 1 d . . . . .
O3 O 0.30558(19) 0.20133(16) 0.8970(2) 0.0314(5) Uani 1 1 d . . . . .
O4 O 0.62703(19) 0.78551(16) 0.7865(2) 0.0326(5) Uani 1 1 d . . . . .
O5 O 0.26961(17) 0.51828(15) 0.70061(16) 0.0234(4) Uani 1 1 d . . . . .
O6 O 0.37806(16) 0.70373(14) 0.96812(16) 0.0199(4) Uani 1 1 d . . . . .
O7 O 0.0649(2) 0.6385(2) 0.4300(2) 0.0400(6) Uani 1 1 d . . . . .
O8 O 0.48512(18) 0.80645(15) 1.17368(17) 0.0262(4) Uani 1 1 d . . . . .
N1 N 0.37224(19) 0.38962(16) 0.88594(19) 0.0187(5) Uani 1 1 d . . . . .
N2 N 0.43758(18) 0.47216(16) 0.86931(18) 0.0167(4) Uani 1 1 d . . . . .
N3 N 0.2115(2) 0.66443(19) 0.6406(2) 0.0247(5) Uani 1 1 d . . . . .
N4 N 0.27582(19) 0.70606(17) 0.75431(19) 0.0201(5) Uani 1 1 d . . . . .
C1 C 0.2850(2) 0.42136(19) 0.8980(2) 0.0166(5) Uani 1 1 d . . . . .
C2 C 0.2008(2) 0.3431(2) 0.9071(2) 0.0176(5) Uani 1 1 d . . . . .
C3 C 0.1042(2) 0.3719(2) 0.9128(2) 0.0203(6) Uani 1 1 d . . . . .
H3A H 0.096791 0.443594 0.917476 0.024 Uiso 1 1 calc R U . . .
C4 C 0.0160(2) 0.2983(2) 0.9118(2) 0.0226(6) Uani 1 1 d . . . . .
C5 C -0.0861(3) 0.3271(2) 0.9120(3) 0.0283(7) Uani 1 1 d . . . . .
H5A H -0.095167 0.398351 0.915597 0.034 Uiso 1 1 calc R U . . .
C6 C -0.1715(3) 0.2529(3) 0.9072(3) 0.0335(7) Uani 1 1 d . . . . .
H6A H -0.239606 0.272757 0.906873 0.040 Uiso 1 1 calc R U . . .
C7 C -0.1585(3) 0.1470(3) 0.9026(3) 0.0318(7) Uani 1 1 d . . . . .
H7A H -0.218377 0.095870 0.898568 0.038 Uiso 1 1 calc R U . . .
C8 C -0.0609(3) 0.1171(2) 0.9038(3) 0.0263(6) Uani 1 1 d . . . . .
H8A H -0.053149 0.045709 0.901897 0.032 Uiso 1 1 calc R U . . .
C9 C 0.0296(2) 0.1917(2) 0.9080(2) 0.0220(6) Uani 1 1 d . . . . .
C10 C 0.1305(2) 0.1631(2) 0.9062(2) 0.0235(6) Uani 1 1 d . . . . .
H10A H 0.140804 0.092514 0.906467 0.028 Uiso 1 1 calc R U . . .
C11 C 0.2138(2) 0.2352(2) 0.9042(2) 0.0213(6) Uani 1 1 d . . . . .
C12 C 0.5238(2) 0.4471(2) 0.8530(2) 0.0188(5) Uani 1 1 d . . . . .
H12A H 0.538784 0.378193 0.857182 0.023 Uiso 1 1 calc R U . . .
C13 C 0.5979(2) 0.5185(2) 0.8288(2) 0.0188(5) Uani 1 1 d . . . . .
C14 C 0.6888(2) 0.4835(2) 0.8101(3) 0.0252(6) Uani 1 1 d . . . . .
H14A H 0.700748 0.413784 0.814296 0.030 Uiso 1 1 calc R U . . .
C15 C 0.7599(3) 0.5505(2) 0.7858(3) 0.0310(7) Uani 1 1 d . . . . .
H15A H 0.821327 0.527036 0.773746 0.037 Uiso 1 1 calc R U . . .
C16 C 0.7426(3) 0.6530(2) 0.7788(3) 0.0286(7) Uani 1 1 d . . . . .
H16A H 0.792614 0.698657 0.762232 0.034 Uiso 1 1 calc R U . . .
C17 C 0.6535(2) 0.6886(2) 0.7957(2) 0.0218(6) Uani 1 1 d . . . . .
C18 C 0.5804(2) 0.6212(2) 0.8224(2) 0.0186(5) Uani 1 1 d . . . . .
C19 C 0.6994(3) 0.8555(3) 0.7585(4) 0.0453(10) Uani 1 1 d . . . . .
H19A H 0.669955 0.920882 0.749941 0.068 Uiso 1 1 calc R U . . .
H19B H 0.700756 0.822311 0.688815 0.068 Uiso 1 1 calc R U . . .
H19C H 0.776683 0.871015 0.817735 0.068 Uiso 1 1 calc R U . . .
C20 C 0.2139(2) 0.5640(2) 0.6211(2) 0.0213(6) Uani 1 1 d . . . . .
C21 C 0.1511(2) 0.4983(2) 0.5100(2) 0.0257(6) Uani 1 1 d . . . . .
C22 C 0.1610(3) 0.3939(2) 0.4944(3) 0.0289(7) Uani 1 1 d . . . . .
H22A H 0.212097 0.369247 0.554752 0.035 Uiso 1 1 calc R U . . .
C23 C 0.0980(3) 0.3226(3) 0.3922(3) 0.0326(7) Uani 1 1 d . . . . .
C24 C 0.1067(3) 0.2151(3) 0.3777(3) 0.0404(8) Uani 1 1 d . . . . .
H24A H 0.158650 0.190435 0.437454 0.049 Uiso 1 1 calc R U . . .
C25 C 0.0418(3) 0.1463(3) 0.2796(3) 0.0483(10) Uani 1 1 d . . . . .
H25A H 0.047154 0.074110 0.271566 0.058 Uiso 1 1 calc R U . . .
C26 C -0.0330(3) 0.1836(4) 0.1908(3) 0.0530(12) Uani 1 1 d . . . . .
H26A H -0.077480 0.135963 0.122123 0.064 Uiso 1 1 calc R U . . .
C27 C -0.0433(3) 0.2872(4) 0.2007(3) 0.0478(10) Uani 1 1 d . . . . .
H27A H -0.094172 0.310173 0.138854 0.057 Uiso 1 1 calc R U . . .
C28 C 0.0216(3) 0.3609(3) 0.3030(3) 0.0364(8) Uani 1 1 d . . . . .
C29 C 0.0126(3) 0.4676(3) 0.3187(3) 0.0382(8) Uani 1 1 d . . . . .
H29A H -0.038349 0.492905 0.258861 0.046 Uiso 1 1 calc R U . . .
C30 C 0.0760(3) 0.5363(3) 0.4190(3) 0.0300(7) Uani 1 1 d . . . . .
C31 C 0.2783(2) 0.8055(2) 0.7872(3) 0.0227(6) Uani 1 1 d . . . . .
H31A H 0.240649 0.843645 0.732891 0.027 Uiso 1 1 calc R U . . .
C32 C 0.3341(2) 0.8597(2) 0.8994(2) 0.0217(6) Uani 1 1 d . . . . .
C33 C 0.3358(2) 0.9695(2) 0.9264(3) 0.0254(6) Uani 1 1 d . . . . .
H33A H 0.300085 1.005245 0.868961 0.030 Uiso 1 1 calc R U . . .
C34 C 0.3879(2) 1.0237(2) 1.0335(3) 0.0259(6) Uani 1 1 d . . . . .
H34A H 0.388386 1.096811 1.050226 0.031 Uiso 1 1 calc R U . . .
C35 C 0.4411(2) 0.9720(2) 1.1197(3) 0.0256(6) Uani 1 1 d . . . . .
H35A H 0.479146 1.010771 1.193969 0.031 Uiso 1 1 calc R U . . .
C36 C 0.4384(2) 0.8654(2) 1.0968(2) 0.0217(6) Uani 1 1 d . . . . .
C37 C 0.3840(2) 0.8068(2) 0.9861(2) 0.0197(6) Uani 1 1 d . . . . .
C38 C 0.5480(3) 0.8615(3) 1.2864(3) 0.0431(9) Uani 1 1 d . . . . .
H38A H 0.577153 0.811307 1.333207 0.065 Uiso 1 1 calc R U . . .
H38B H 0.498022 0.898213 1.311393 0.065 Uiso 1 1 calc R U . . .
H38C H 0.611840 0.912546 1.291943 0.065 Uiso 1 1 calc R U . . .
N1AA N -0.1493(4) 1.0045(4) 0.3794(4) 0.0865(15) Uani 1 1 d D . . . .
C1AA C -0.1147(4) 0.9269(4) 0.3779(4) 0.0641(12) Uani 1 1 d D . . . .
C2AA C -0.0686(5) 0.8315(4) 0.3787(4) 0.0800(17) Uani 1 1 d D . . . .
H2A1 H -0.013098 0.832451 0.453912 0.120 Uiso 1 1 calc R U . . .
H2A2 H -0.031040 0.826552 0.328160 0.120 Uiso 1 1 calc R U . . .
H2A3 H -0.130318 0.770866 0.354391 0.120 Uiso 1 1 calc R U . . .
N1AB N 0.5719(4) 0.6731(4) 0.4599(4) 0.0818(14) Uani 1 1 d . . . . .
C1AB C 0.5058(4) 0.6495(4) 0.4897(4) 0.0594(11) Uani 1 1 d . . . . .
C2AB C 0.4203(4) 0.6177(5) 0.5281(4) 0.0767(15) Uani 1 1 d . . . . .
H2A4 H 0.435549 0.554875 0.558706 0.115 Uiso 1 1 calc R U . . .
H2A5 H 0.344844 0.602201 0.465813 0.115 Uiso 1 1 calc R U . . .
H2A6 H 0.422571 0.674667 0.585633 0.115 Uiso 1 1 calc R U . . .
N1AC N 0.4483(14) 0.9025(14) 0.5487(13) 0.156(4) Uani 0.503(10) 1 d D U P A 1
C1AC C 0.3556(17) 0.885(3) 0.4778(15) 0.154(4) Uani 0.503(10) 1 d D U P A 1
C2AC C 0.2394(14) 0.8491(17) 0.3995(13) 0.153(4) Uani 0.503(10) 1 d D U P A 1
H2A7 H 0.233507 0.785150 0.347811 0.229 Uiso 0.503(10) 1 calc R U P A 1
H2A8 H 0.212772 0.903647 0.358224 0.229 Uiso 0.503(10) 1 calc R U P A 1
H2A9 H 0.192277 0.833882 0.439034 0.229 Uiso 0.503(10) 1 calc R U P A 1
N1AD N 0.3994(16) 0.8758(14) 0.5971(11) 0.152(4) Uani 0.497(10) 1 d D U P A 2
C1AD C 0.340(2) 0.885(2) 0.5065(14) 0.153(4) Uani 0.497(10) 1 d D U P A 2
C2AD C 0.2699(18) 0.9345(17) 0.4202(13) 0.154(4) Uani 0.497(10) 1 d D U P A 2
H2AX H 0.191455 0.895434 0.385962 0.231 Uiso 0.497(10) 1 calc R U P A 2
H2AY H 0.299606 0.934619 0.363615 0.231 Uiso 0.497(10) 1 calc R U P A 2
H2AZ H 0.271288 1.006946 0.452911 0.231 Uiso 0.497(10) 1 calc R U P A 2
H1O3 H 0.349(4) 0.252(4) 0.892(4) 0.067(14) Uiso 1 1 d . . . . .
H1O7 H 0.107(4) 0.680(3) 0.490(4) 0.049(13) Uiso 1 1 d . . . . .

loop_
_atom_site_aniso_label
_atom_site_aniso_U_11
_atom_site_aniso_U_22
_atom_site_aniso_U_33
_atom_site_aniso_U_23
_atom_site_aniso_U_13
_atom_site_aniso_U_12
V1 0.0177(2) 0.0125(2) 0.0226(2) 0.00624(17) 0.01196(18) 0.00559(16)
O1 0.0211(10) 0.0122(8) 0.0280(10) 0.0065(7) 0.0145(8) 0.0054(7)
O2 0.0215(10) 0.0172(9) 0.0307(11) 0.0070(8) 0.0173(8) 0.0057(7)
O3 0.0280(12) 0.0171(10) 0.0614(16) 0.0126(10) 0.0285(11) 0.0099(9)
O4 0.0384(13) 0.0185(10) 0.0564(15) 0.0116(10) 0.0349(12) 0.0044(9)
O5 0.0273(11) 0.0200(10) 0.0226(10) 0.0060(8) 0.0092(8) 0.0068(8)
O6 0.0256(10) 0.0130(9) 0.0259(10) 0.0055(7) 0.0150(8) 0.0049(7)
O7 0.0396(14) 0.0510(16) 0.0329(14) 0.0198(12) 0.0121(11) 0.0197(12)
O8 0.0326(12) 0.0188(10) 0.0290(11) 0.0049(8) 0.0144(9) 0.0062(8)
N1 0.0200(12) 0.0119(10) 0.0279(12) 0.0071(9) 0.0128(10) 0.0033(8)
N2 0.0173(11) 0.0138(10) 0.0224(11) 0.0057(9) 0.0111(9) 0.0035(8)
N3 0.0242(13) 0.0268(13) 0.0263(13) 0.0094(10) 0.0120(10) 0.0069(10)
N4 0.0190(12) 0.0194(11) 0.0266(12) 0.0088(9) 0.0123(10) 0.0062(9)
C1 0.0197(13) 0.0123(12) 0.0186(13) 0.0043(10) 0.0085(10) 0.0035(10)
C2 0.0183(13) 0.0146(12) 0.0211(13) 0.0055(10) 0.0088(10) 0.0027(10)
C3 0.0223(14) 0.0172(13) 0.0246(14) 0.0060(11) 0.0122(11) 0.0054(11)
C4 0.0212(14) 0.0196(13) 0.0296(15) 0.0078(11) 0.0125(12) 0.0036(11)
C5 0.0253(16) 0.0250(15) 0.0427(18) 0.0121(13) 0.0197(14) 0.0082(12)
C6 0.0234(16) 0.0379(18) 0.048(2) 0.0166(15) 0.0212(14) 0.0079(13)
C7 0.0240(16) 0.0331(17) 0.0388(18) 0.0123(14) 0.0141(14) -0.0029(13)
C8 0.0260(16) 0.0211(14) 0.0319(16) 0.0064(12) 0.0134(13) -0.0010(11)
C9 0.0221(14) 0.0210(13) 0.0236(14) 0.0045(11) 0.0109(11) 0.0014(11)
C10 0.0261(15) 0.0144(13) 0.0326(16) 0.0054(11) 0.0146(12) 0.0044(11)
C11 0.0215(14) 0.0158(13) 0.0291(15) 0.0056(11) 0.0128(12) 0.0046(10)
C12 0.0185(13) 0.0175(12) 0.0235(13) 0.0059(10) 0.0107(11) 0.0060(10)
C13 0.0188(13) 0.0200(13) 0.0203(13) 0.0064(10) 0.0099(11) 0.0053(10)
C14 0.0234(15) 0.0238(14) 0.0349(16) 0.0090(12) 0.0166(13) 0.0092(12)
C15 0.0272(17) 0.0331(17) 0.0424(19) 0.0095(14) 0.0230(14) 0.0104(13)
C16 0.0278(16) 0.0266(15) 0.0398(18) 0.0069(13) 0.0234(14) 0.0024(12)
C17 0.0242(15) 0.0184(13) 0.0249(14) 0.0036(11) 0.0137(12) 0.0001(11)
C18 0.0175(13) 0.0197(13) 0.0221(13) 0.0040(10) 0.0119(11) 0.0036(10)
C19 0.059(2) 0.0214(16) 0.083(3) 0.0164(17) 0.056(2) 0.0063(15)
C20 0.0199(14) 0.0255(14) 0.0230(14) 0.0075(11) 0.0122(11) 0.0062(11)
C21 0.0226(15) 0.0342(16) 0.0243(15) 0.0075(12) 0.0132(12) 0.0058(12)
C22 0.0262(16) 0.0363(17) 0.0252(15) 0.0048(13) 0.0127(12) 0.0045(13)
C23 0.0264(16) 0.0456(19) 0.0276(16) 0.0003(14) 0.0180(13) -0.0020(14)
C24 0.040(2) 0.045(2) 0.0370(19) -0.0060(15) 0.0250(16) -0.0023(16)
C25 0.042(2) 0.056(2) 0.044(2) -0.0121(18) 0.0278(18) -0.0112(18)
C26 0.037(2) 0.071(3) 0.041(2) -0.025(2) 0.0257(18) -0.0180(19)
C27 0.0247(18) 0.088(3) 0.0256(17) -0.0025(18) 0.0135(14) -0.0040(18)
C28 0.0213(16) 0.063(2) 0.0262(16) 0.0001(15) 0.0161(13) 0.0005(15)
C29 0.0217(16) 0.072(3) 0.0235(16) 0.0143(16) 0.0107(13) 0.0102(16)
C30 0.0227(15) 0.0468(19) 0.0295(16) 0.0155(14) 0.0160(13) 0.0118(13)
C31 0.0196(14) 0.0215(14) 0.0367(16) 0.0158(12) 0.0168(12) 0.0099(11)
C32 0.0215(14) 0.0159(13) 0.0368(16) 0.0091(11) 0.0198(12) 0.0047(10)
C33 0.0243(15) 0.0164(13) 0.0440(18) 0.0105(12) 0.0210(13) 0.0070(11)
C34 0.0253(15) 0.0121(12) 0.0488(19) 0.0066(12) 0.0237(14) 0.0052(11)
C35 0.0235(15) 0.0174(13) 0.0398(17) 0.0004(12) 0.0199(13) 0.0015(11)
C36 0.0205(14) 0.0189(13) 0.0327(15) 0.0050(11) 0.0183(12) 0.0047(11)
C37 0.0176(13) 0.0134(12) 0.0353(16) 0.0071(11) 0.0175(12) 0.0038(10)
C38 0.062(2) 0.0293(17) 0.0294(18) 0.0011(14) 0.0129(17) 0.0063(16)
N1AA 0.066(3) 0.077(3) 0.106(4) 0.035(3) 0.019(3) 0.018(2)
C1AA 0.071(3) 0.061(3) 0.060(3) 0.025(2) 0.024(2) 0.012(2)
C2AA 0.136(5) 0.067(3) 0.047(3) 0.023(2) 0.037(3) 0.048(3)
N1AB 0.066(3) 0.112(4) 0.093(3) 0.054(3) 0.046(3) 0.028(3)
C1AB 0.056(3) 0.072(3) 0.056(3) 0.020(2) 0.027(2) 0.010(2)
C2AB 0.073(3) 0.098(4) 0.067(3) 0.019(3) 0.039(3) 0.003(3)
N1AC 0.190(8) 0.156(6) 0.083(6) -0.004(6) 0.022(5) 0.061(6)
C1AC 0.189(8) 0.158(6) 0.080(5) 0.000(6) 0.024(4) 0.060(6)
C2AC 0.189(8) 0.159(6) 0.078(5) 0.003(6) 0.024(5) 0.056(7)
N1AD 0.189(8) 0.154(6) 0.080(6) -0.001(6) 0.024(5) 0.060(6)
C1AD 0.189(8) 0.157(6) 0.080(5) 0.000(6) 0.023(4) 0.059(6)
C2AD 0.190(8) 0.161(6) 0.078(5) 0.003(6) 0.024(5) 0.058(7)

loop_
_atom_type_symbol
_atom_type_description
_atom_type_scat_dispersion_real
_atom_type_scat_dispersion_imag
_atom_type_scat_source
C C 0.0033 0.0016 'International Tables Vol C Tables 4.2.6.8 and 6.1.1.4'
H H 0.0000 0.0000 'International Tables Vol C Tables 4.2.6.8 and 6.1.1.4'
N N 0.0061 0.0033 'International Tables Vol C Tables 4.2.6.8 and 6.1.1.4'
O O 0.0106 0.0060 'International Tables Vol C Tables 4.2.6.8 and 6.1.1.4'
V V 0.3005 0.5294 'International Tables Vol C Tables 4.2.6.8 and 6.1.1.4'

loop_
_geom_angle_atom_site_label_1
_geom_angle_atom_site_label_2
_geom_angle_atom_site_label_3
_geom_angle
_geom_angle_site_symmetry_1
_geom_angle_site_symmetry_3
_geom_angle_publ_flag
O2 V1 O6 97.06(9) . . ?
O2 V1 O5 105.45(9) . . ?
O6 V1 O5 150.14(9) . . ?
O2 V1 O1 153.81(8) . . ?
O6 V1 O1 81.10(8) . . ?
O5 V1 O1 86.84(8) . . ?
O2 V1 N4 92.21(9) . . ?
O6 V1 N4 84.54(9) . . ?
O5 V1 N4 75.36(9) . . ?
O1 V1 N4 113.46(8) . . ?
O2 V1 N2 83.10(8) . . ?
O6 V1 N2 119.65(9) . . ?
O5 V1 N2 82.92(8) . . ?
O1 V1 N2 75.45(8) . . ?
N4 V1 N2 155.70(9) . . ?
C1 O1 V1 115.54(16) . . ?
C18 O2 V1 137.91(17) . . ?
C11 O3 H1O3 109(3) . . ?
C17 O4 C19 116.5(2) . . ?
C20 O5 V1 118.37(18) . . ?
C37 O6 V1 132.77(18) . . ?
C30 O7 H1O7 118(3) . . ?
C36 O8 C38 117.0(2) . . ?
C1 N1 N2 109.9(2) . . ?
C12 N2 N1 114.3(2) . . ?
C12 N2 V1 130.22(18) . . ?
N1 N2 V1 114.34(16) . . ?
C20 N3 N4 108.5(2) . . ?
C31 N4 N3 115.6(2) . . ?
C31 N4 V1 128.5(2) . . ?
N3 N4 V1 115.70(17) . . ?
O1 C1 N1 121.9(2) . . ?
O1 C1 C2 120.1(2) . . ?
N1 C1 C2 118.0(2) . . ?
C3 C2 C11 118.8(2) . . ?
C3 C2 C1 119.7(2) . . ?
C11 C2 C1 121.4(2) . . ?
C2 C3 C4 122.1(2) . . ?
C2 C3 H3A 118.9 . . ?
C4 C3 H3A 118.9 . . ?
C3 C4 C5 122.1(3) . . ?
C3 C4 C9 118.4(3) . . ?
C5 C4 C9 119.5(3) . . ?
C6 C5 C4 120.4(3) . . ?
C6 C5 H5A 119.8 . . ?
C4 C5 H5A 119.8 . . ?
C5 C6 C7 120.2(3) . . ?
C5 C6 H6A 119.9 . . ?
C7 C6 H6A 119.9 . . ?
C8 C7 C6 120.8(3) . . ?
C8 C7 H7A 119.6 . . ?
C6 C7 H7A 119.6 . . ?
C7 C8 C9 120.8(3) . . ?
C7 C8 H8A 119.6 . . ?
C9 C8 H8A 119.6 . . ?
C10 C9 C4 119.4(2) . . ?
C10 C9 C8 122.3(3) . . ?
C4 C9 C8 118.3(3) . . ?
C11 C10 C9 121.3(3) . . ?
C11 C10 H10A 119.3 . . ?
C9 C10 H10A 119.3 . . ?
O3 C11 C10 118.2(2) . . ?
O3 C11 C2 121.9(2) . . ?
C10 C11 C2 119.9(3) . . ?
N2 C12 C13 123.1(2) . . ?
N2 C12 H12A 118.5 . . ?
C13 C12 H12A 118.5 . . ?
C18 C13 C14 119.9(2) . . ?
C18 C13 C12 121.0(2) . . ?
C14 C13 C12 119.1(2) . . ?
C15 C14 C13 119.9(3) . . ?
C15 C14 H14A 120.1 . . ?
C13 C14 H14A 120.1 . . ?
C14 C15 C16 120.5(3) . . ?
C14 C15 H15A 119.8 . . ?
C16 C15 H15A 119.8 . . ?
C17 C16 C15 120.7(3) . . ?
C17 C16 H16A 119.6 . . ?
C15 C16 H16A 119.6 . . ?
O4 C17 C16 125.1(3) . . ?
O4 C17 C18 115.3(2) . . ?
C16 C17 C18 119.6(3) . . ?
O2 C18 C13 122.0(2) . . ?
O2 C18 C17 118.6(2) . . ?
C13 C18 C17 119.4(2) . . ?
O4 C19 H19A 109.5 . . ?
O4 C19 H19B 109.5 . . ?
H19A C19 H19B 109.5 . . ?
O4 C19 H19C 109.5 . . ?
H19A C19 H19C 109.5 . . ?
H19B C19 H19C 109.5 . . ?
O5 C20 N3 121.3(3) . . ?
O5 C20 C21 117.4(2) . . ?
N3 C20 C21 121.2(3) . . ?
C22 C21 C30 119.1(3) . . ?
C22 C21 C20 118.2(3) . . ?
C30 C21 C20 122.7(3) . . ?
C21 C22 C23 122.4(3) . . ?
C21 C22 H22A 118.8 . . ?
C23 C22 H22A 118.8 . . ?
C22 C23 C24 122.0(3) . . ?
C22 C23 C28 118.0(3) . . ?
C24 C23 C28 120.0(3) . . ?
C25 C24 C23 121.3(4) . . ?
C25 C24 H24A 119.4 . . ?
C23 C24 H24A 119.4 . . ?
C24 C25 C26 119.1(4) . . ?
C24 C25 H25A 120.4 . . ?
C26 C25 H25A 120.4 . . ?
C27 C26 C25 121.6(3) . . ?
C27 C26 H26A 119.2 . . ?
C25 C26 H26A 119.2 . . ?
C26 C27 C28 120.7(4) . . ?
C26 C27 H27A 119.6 . . ?
C28 C27 H27A 119.6 . . ?
C29 C28 C23 119.5(3) . . ?
C29 C28 C27 123.2(3) . . ?
C23 C28 C27 117.3(4) . . ?
C30 C29 C28 121.6(3) . . ?
C30 C29 H29A 119.2 . . ?
C28 C29 H29A 119.2 . . ?
O7 C30 C29 119.4(3) . . ?
O7 C30 C21 121.1(3) . . ?
C29 C30 C21 119.4(3) . . ?
N4 C31 C32 123.6(3) . . ?
N4 C31 H31A 118.2 . . ?
C32 C31 H31A 118.2 . . ?
C37 C32 C31 121.6(2) . . ?
C37 C32 C33 119.0(3) . . ?
C31 C32 C33 119.3(3) . . ?
C34 C33 C32 120.7(3) . . ?
C34 C33 H33A 119.6 . . ?
C32 C33 H33A 119.6 . . ?
C33 C34 C35 120.4(3) . . ?
C33 C34 H34A 119.8 . . ?
C35 C34 H34A 119.8 . . ?
C36 C35 C34 120.4(3) . . ?
C36 C35 H35A 119.8 . . ?
C34 C35 H35A 119.8 . . ?
O8 C36 C35 125.6(3) . . ?
O8 C36 C37 114.0(2) . . ?
C35 C36 C37 120.4(3) . . ?
O6 C37 C32 122.4(3) . . ?
O6 C37 C36 118.6(2) . . ?
C32 C37 C36 119.0(2) . . ?
O8 C38 H38A 109.5 . . ?
O8 C38 H38B 109.5 . . ?
H38A C38 H38B 109.5 . . ?
O8 C38 H38C 109.5 . . ?
H38A C38 H38C 109.5 . . ?
H38B C38 H38C 109.5 . . ?
N1AA C1AA C2AA 178.4(6) . . ?
C1AA C2AA H2A1 109.5 . . ?
C1AA C2AA H2A2 109.5 . . ?
H2A1 C2AA H2A2 109.5 . . ?
C1AA C2AA H2A3 109.5 . . ?
H2A1 C2AA H2A3 109.5 . . ?
H2A2 C2AA H2A3 109.5 . . ?
N1AB C1AB C2AB 179.5(6) . . ?
C1AB C2AB H2A4 109.5 . . ?
C1AB C2AB H2A5 109.5 . . ?
H2A4 C2AB H2A5 109.5 . . ?
C1AB C2AB H2A6 109.5 . . ?
H2A4 C2AB H2A6 109.5 . . ?
H2A5 C2AB H2A6 109.5 . . ?
N1AC C1AC C2AC 170(3) . . ?
C1AC C2AC H2A7 109.5 . . ?
C1AC C2AC H2A8 109.5 . . ?
H2A7 C2AC H2A8 109.5 . . ?
C1AC C2AC H2A9 109.5 . . ?
H2A7 C2AC H2A9 109.5 . . ?
H2A8 C2AC H2A9 109.5 . . ?
N1AD C1AD C2AD 158(2) . . ?
C1AD C2AD H2AX 109.5 . . ?
C1AD C2AD H2AY 109.5 . . ?
H2AX C2AD H2AY 109.5 . . ?
C1AD C2AD H2AZ 109.5 . . ?
H2AX C2AD H2AZ 109.5 . . ?
H2AY C2AD H2AZ 109.5 . . ?

loop_
_geom_bond_atom_site_label_1
_geom_bond_atom_site_label_2
_geom_bond_distance
_geom_bond_site_symmetry_2
_geom_bond_publ_flag
V1 O2 1.8282(19) . ?
V1 O6 1.8701(19) . ?
V1 O5 1.924(2) . ?
V1 O1 1.9776(18) . ?
V1 N4 2.067(2) . ?
V1 N2 2.084(2) . ?
O1 C1 1.302(3) . ?
O2 C18 1.336(3) . ?
O3 C11 1.352(3) . ?
O3 H1O3 0.85(5) . ?
O4 C17 1.363(3) . ?
O4 C19 1.437(4) . ?
O5 C20 1.303(3) . ?
O6 C37 1.325(3) . ?
O7 C30 1.355(4) . ?
O7 H1O7 0.84(4) . ?
O8 C36 1.370(3) . ?
O8 C38 1.431(4) . ?
N1 C1 1.310(3) . ?
N1 N2 1.403(3) . ?
N2 C12 1.292(3) . ?
N3 C20 1.309(4) . ?
N3 N4 1.404(3) . ?
N4 C31 1.305(4) . ?
C1 C2 1.473(4) . ?
C2 C3 1.378(4) . ?
C2 C11 1.439(4) . ?
C3 C4 1.413(4) . ?
C3 H3A 0.9500 . ?
C4 C5 1.422(4) . ?
C4 C9 1.423(4) . ?
C5 C6 1.368(4) . ?
C5 H5A 0.9500 . ?
C6 C7 1.413(5) . ?
C6 H6A 0.9500 . ?
C7 C8 1.364(4) . ?
C7 H7A 0.9500 . ?
C8 C9 1.424(4) . ?
C8 H8A 0.9500 . ?
C9 C10 1.412(4) . ?
C10 C11 1.371(4) . ?
C10 H10A 0.9500 . ?
C12 C13 1.433(4) . ?
C12 H12A 0.9500 . ?
C13 C18 1.399(4) . ?
C13 C14 1.413(4) . ?
C14 C15 1.372(4) . ?
C14 H14A 0.9500 . ?
C15 C16 1.396(4) . ?
C15 H15A 0.9500 . ?
C16 C17 1.382(4) . ?
C16 H16A 0.9500 . ?
C17 C18 1.414(4) . ?
C19 H19A 0.9800 . ?
C19 H19B 0.9800 . ?
C19 H19C 0.9800 . ?
C20 C21 1.461(4) . ?
C21 C22 1.380(4) . ?
C21 C30 1.429(4) . ?
C22 C23 1.410(4) . ?
C22 H22A 0.9500 . ?
C23 C24 1.416(5) . ?
C23 C28 1.423(5) . ?
C24 C25 1.364(5) . ?
C24 H24A 0.9500 . ?
C25 C26 1.404(6) . ?
C25 H25A 0.9500 . ?
C26 C27 1.370(6) . ?
C26 H26A 0.9500 . ?
C27 C28 1.429(5) . ?
C27 H27A 0.9500 . ?
C28 C29 1.407(5) . ?
C29 C30 1.379(5) . ?
C29 H29A 0.9500 . ?
C31 C32 1.416(4) . ?
C31 H31A 0.9500 . ?
C32 C37 1.413(4) . ?
C32 C33 1.427(4) . ?
C33 C34 1.361(4) . ?
C33 H33A 0.9500 . ?
C34 C35 1.408(4) . ?
C34 H34A 0.9500 . ?
C35 C36 1.378(4) . ?
C35 H35A 0.9500 . ?
C36 C37 1.418(4) . ?
C38 H38A 0.9800 . ?
C38 H38B 0.9800 . ?
C38 H38C 0.9800 . ?
N1AA C1AA 1.157(6) . ?
C1AA C2AA 1.445(6) . ?
C2AA H2A1 0.9800 . ?
C2AA H2A2 0.9800 . ?
C2AA H2A3 0.9800 . ?
N1AB C1AB 1.117(6) . ?
C1AB C2AB 1.449(6) . ?
C2AB H2A4 0.9800 . ?
C2AB H2A5 0.9800 . ?
C2AB H2A6 0.9800 . ?
N1AC C1AC 1.175(14) . ?
C1AC C2AC 1.434(16) . ?
C2AC H2A7 0.9800 . ?
C2AC H2A8 0.9800 . ?
C2AC H2A9 0.9800 . ?
N1AD C1AD 1.186(13) . ?
C1AD C2AD 1.459(17) . ?
C2AD H2AX 0.9800 . ?
C2AD H2AY 0.9800 . ?
C2AD H2AZ 0.9800 . ?
